data_7124949
loop_
_publ_author_name
'McKeown, Paul'
'Davidson, Matthew G.'
'Kociok-K\"ohn, Gabriele'
'Jones, Matthew D.'

_publ_section_title
;
 Aluminium salalens vs. salans: &quot;Initiator Design&quot; for the
 isoselective polymerisation of rac-lactide.
;
_journal_issue 68
_journal_name_full 'Chemical communications (Cambridge, England)'
_journal_page_first 10431
_journal_page_last 10434
_journal_paper_doi 10.1039/c6cc05795k
_journal_volume 52
_journal_year 2016
_chemical_formula_sum 'C43 H61 Al N2 O3'
_chemical_formula_weight 680.91
_space_group_crystal_system triclinic
_space_group_IT_number 2
_space_group_name_Hall '-P 1'
_space_group_name_H-M_alt 'P -1'
_atom_sites_solution_hydrogens geom
_audit_creation_method SHELXL-2014/7
_audit_update_record
;
2016-07-07 deposited with the CCDC.
2016-07-27 downloaded from the CCDC.
;
_cell_angle_alpha 115.692(3)
_cell_angle_beta 100.605(3)
_cell_angle_gamma 102.864(2)
_cell_formula_units_Z 2
_cell_length_a 10.9794(3)
_cell_length_b 14.2923(4)
_cell_length_c 15.1168(5)
_cell_measurement_reflns_used 13810
_cell_measurement_temperature 150(2)
_cell_measurement_theta_max 73.1650
_cell_measurement_theta_min 3.5600
_cell_volume 1974.85(13)
_computing_cell_refinement 'CrysAlisPro 1.171.38.43 (Rigaku OD, 2015)'
_computing_data_collection 'CrysAlisPro 1.171.38.43 (Rigaku OD, 2015)'
_computing_data_reduction 'CrysAlisPro 1.171.38.43 (Rigaku OD, 2015)'
_computing_molecular_graphics 'ORTEP3 for Windows - Farrugia, L. J. J. Appl. Crystallogr. 1997, 30, 565'
_computing_publication_material
;
 'WinGX publication routines, Farrugia, 
 L. J., J. Appl. Crystallogr., 1999, 32, 837-838
;
_computing_structure_refinement
;
 SHELXL-2014/8 (Sheldrick, 2014)
 Sheldrick GM (2008) Acta Crystallogr A64:112--122 and 
 C. B. H\"ubschle, G. M. Sheldrick and B. Dittrich
 ShelXle: a Qt graphical user interface for SHELXL
 J. Appl. Cryst., 44, (2011) 1281-1284.
;
_computing_structure_solution
; 
 SHELXT
 Sheldrick, G. M. (2008). Acta Cryst. A64, 112-122.
;
_diffrn_ambient_temperature 150(2)
_diffrn_detector 'CCD plate'
_diffrn_detector_area_resol_mean 8.1150
_diffrn_detector_type EosS2
_diffrn_measured_fraction_theta_full 1.000
_diffrn_measured_fraction_theta_max 0.995
_diffrn_measurement_device 'four-circle diffractometer'
_diffrn_measurement_device_type 'SuperNova, Dual, Cu at zero, EosS2'
_diffrn_measurement_method '\w scans'
_diffrn_radiation_monochromator mirror
_diffrn_radiation_probe x-ray
_diffrn_radiation_type 'Cu K\a'
_diffrn_radiation_wavelength 1.54184
_diffrn_reflns_av_R_equivalents 0.0206
_diffrn_reflns_av_unetI/netI 0.0217
_diffrn_reflns_Laue_measured_fraction_full 1.000
_diffrn_reflns_Laue_measured_fraction_max 0.995
_diffrn_reflns_limit_h_max 9
_diffrn_reflns_limit_h_min -13
_diffrn_reflns_limit_k_max 17
_diffrn_reflns_limit_k_min -17
_diffrn_reflns_limit_l_max 18
_diffrn_reflns_limit_l_min -18
_diffrn_reflns_number 22254
_diffrn_reflns_point_group_measured_fraction_full 1.000
_diffrn_reflns_point_group_measured_fraction_max 0.995
_diffrn_reflns_theta_full 67.684
_diffrn_reflns_theta_max 73.466
_diffrn_reflns_theta_min 3.424
_diffrn_source 'micro-focus sealed X-ray tube'
_diffrn_source_type 'SuperNova (Cu) X-ray Source'
_exptl_absorpt_coefficient_mu 0.748
_exptl_absorpt_correction_T_max 1.00000
_exptl_absorpt_correction_T_min 0.92989
_exptl_absorpt_correction_type multi-scan
_exptl_absorpt_process_details
;
CrysAlisPro 1.171.38.43 (Rigaku Oxford Diffraction, 2015)
Empirical absorption correction using spherical harmonics,
 implemented in SCALE3 ABSPACK scaling algorithm.
;
_exptl_crystal_colour colourless
_exptl_crystal_density_diffrn 1.145
_exptl_crystal_description tabloid
_exptl_crystal_F_000 740
_exptl_crystal_size_max 0.150
_exptl_crystal_size_mid 0.150
_exptl_crystal_size_min 0.150
_refine_diff_density_max 0.519
_refine_diff_density_min -0.292
_refine_diff_density_rms 0.040
_refine_ls_extinction_method none
_refine_ls_goodness_of_fit_ref 1.020
_refine_ls_hydrogen_treatment constr
_refine_ls_matrix_type full
_refine_ls_number_parameters 454
_refine_ls_number_reflns 7902
_refine_ls_number_restraints 0
_refine_ls_restrained_S_all 1.020
_refine_ls_R_factor_all 0.0427
_refine_ls_R_factor_gt 0.0395
_refine_ls_shift/su_max 0.000
_refine_ls_shift/su_mean 0.000
_refine_ls_structure_factor_coef Fsqd
_refine_ls_weighting_details 'w=1/[\s^2^(Fo^2^)+(0.0515P)^2^+0.8303P] where P=(Fo^2^+2Fc^2^)/3'
_refine_ls_weighting_scheme calc
_refine_ls_wR_factor_gt 0.1024
_refine_ls_wR_factor_ref 0.1051
_reflns_Friedel_coverage 0.000
_reflns_number_gt 7273
_reflns_number_total 7902
_reflns_threshold_expression 'I > 2\s(I)'
_cod_data_source_file c6cc05795k2.cif
_cod_data_source_block Al4OBn
_cod_original_cell_volume 1974.85(11)
_cod_database_code 7124949
_shelx_shelxl_version_number 2014/7
_shelx_space_group_comment
;
The symmetry employed for this shelxl refinement is uniquely defined
by the following loop, which should always be used as a source of
symmetry information in preference to the above space-group names.
They are only intended as comments.
;
_shelx_estimated_absorpt_t_min 0.896
_shelx_estimated_absorpt_t_max 0.896
_oxdiff_exptl_absorpt_empirical_full_min 0.890
_oxdiff_exptl_absorpt_empirical_full_max 1.128
_oxdiff_exptl_absorpt_empirical_details
;
Empirical correction (ABSPACK) includes:
- Absorption correction using spherical harmonics
- Frame scaling
;

loop_
_space_group_symop_operation_xyz
'x, y, z'
'-x, -y, -z'

loop_
_atom_site_label
_atom_site_type_symbol
_atom_site_fract_x
_atom_site_fract_y
_atom_site_fract_z
_atom_site_U_iso_or_equiv
_atom_site_adp_type
_atom_site_occupancy
_atom_site_site_symmetry_order
_atom_site_calc_flag
_atom_site_refinement_flags_posn
_atom_site_refinement_flags_adp
Al1 Al 0.07569(3) 0.03387(3) 0.33436(3) 0.01654(9) Uani 1 1 d . .
O1 O -0.08745(9) 0.02776(7) 0.31153(8) 0.0250(2) Uani 1 1 d . .
O2 O 0.16702(8) 0.03513(7) 0.25049(7) 0.01948(18) Uani 1 1 d . .
O3 O 0.15133(9) 0.18160(7) 0.42709(7) 0.02030(18) Uani 1 1 d . .
N1 N 0.00345(10) -0.14280(8) 0.25296(8) 0.0192(2) Uani 1 1 d . .
N2 N 0.14827(10) 0.00365(8) 0.44425(8) 0.0198(2) Uani 1 1 d . .
C1 C -0.14164(13) 0.10426(12) 0.30296(12) 0.0283(3) Uani 1 1 d . .
H1A H -0.1514 0.0964 0.2334 0.034 Uiso 1 1 calc R U
H1B H -0.0817 0.1801 0.3552 0.034 Uiso 1 1 calc R U
C2 C -0.27425(13) 0.08626(11) 0.31927(11) 0.0244(3) Uani 1 1 d . .
C3 C -0.29653(14) 0.16555(12) 0.40280(11) 0.0312(3) Uani 1 1 d . .
H3 H -0.2275 0.2338 0.4500 0.037 Uiso 1 1 calc R U
C4 C -0.41863(17) 0.14604(15) 0.41797(13) 0.0405(4) Uani 1 1 d . .
H4 H -0.4327 0.2006 0.4754 0.049 Uiso 1 1 calc R U
C5 C -0.51949(15) 0.04723(15) 0.34947(14) 0.0405(4) Uani 1 1 d . .
H5 H -0.6028 0.0336 0.3601 0.049 Uiso 1 1 calc R U
C6 C -0.49925(14) -0.03197(13) 0.26537(14) 0.0368(3) Uani 1 1 d . .
H6 H -0.5689 -0.0996 0.2178 0.044 Uiso 1 1 calc R U
C7 C -0.37728(14) -0.01233(12) 0.25076(12) 0.0299(3) Uani 1 1 d . .
H7 H -0.3638 -0.0671 0.1930 0.036 Uiso 1 1 calc R U
C8 C 0.17614(11) -0.04222(10) 0.16280(9) 0.0176(2) Uani 1 1 d . .
C9 C 0.21648(12) -0.01549(10) 0.09061(9) 0.0191(2) Uani 1 1 d . .
C10 C 0.22534(12) -0.10051(11) 0.00239(10) 0.0218(2) Uani 1 1 d . .
H10 H 0.2527 -0.0829 -0.0463 0.026 Uiso 1 1 calc R U
C11 C 0.19639(13) -0.20958(10) -0.01839(10) 0.0224(3) Uani 1 1 d . .
C12 C 0.15853(13) -0.23279(10) 0.05479(10) 0.0214(2) Uani 1 1 d . .
H12 H 0.1386 -0.3060 0.0436 0.026 Uiso 1 1 calc R U
C13 C 0.14918(12) -0.15117(10) 0.14400(9) 0.0191(2) Uani 1 1 d . .
C14 C 0.25239(13) 0.10347(10) 0.10918(10) 0.0220(3) Uani 1 1 d . .
C15 C 0.37041(13) 0.17993(11) 0.20885(11) 0.0265(3) Uani 1 1 d . .
H15A H 0.4446 0.1527 0.2030 0.040 Uiso 1 1 calc R U
H15B H 0.3455 0.1809 0.2682 0.040 Uiso 1 1 calc R U
H15C H 0.3963 0.2549 0.2188 0.040 Uiso 1 1 calc R U
C16 C 0.13361(14) 0.14318(11) 0.11722(11) 0.0271(3) Uani 1 1 d . .
H16A H 0.1599 0.2207 0.1342 0.041 Uiso 1 1 calc R U
H16B H 0.1030 0.1361 0.1717 0.041 Uiso 1 1 calc R U
H16C H 0.0623 0.0980 0.0509 0.041 Uiso 1 1 calc R U
C17 C 0.29290(17) 0.11246(12) 0.02024(12) 0.0329(3) Uani 1 1 d . .
H17A H 0.3707 0.0904 0.0145 0.049 Uiso 1 1 calc R U
H17B H 0.3137 0.1889 0.0344 0.049 Uiso 1 1 calc R U
H17C H 0.2201 0.0638 -0.0449 0.049 Uiso 1 1 calc R U
C18 C 0.20832(16) -0.30073(11) -0.11571(11) 0.0295(3) Uani 1 1 d . .
C19 C 0.2127(3) -0.26885(17) -0.19887(16) 0.0743(8) Uani 1 1 d . .
H19A H 0.2148 -0.3309 -0.2608 0.111 Uiso 1 1 calc R U
H19B H 0.2918 -0.2046 -0.1732 0.111 Uiso 1 1 calc R U
H19C H 0.1341 -0.2504 -0.2164 0.111 Uiso 1 1 calc R U
C20 C 0.0919(2) -0.40703(15) -0.16167(14) 0.0514(5) Uani 1 1 d . .
H20A H 0.0095 -0.3928 -0.1774 0.077 Uiso 1 1 calc R U
H20B H 0.0926 -0.4335 -0.1117 0.077 Uiso 1 1 calc R U
H20C H 0.0986 -0.4632 -0.2254 0.077 Uiso 1 1 calc R U
C21 C 0.33604(19) -0.32279(15) -0.08501(16) 0.0488(4) Uani 1 1 d . .
H21A H 0.3456 -0.3799 -0.1467 0.073 Uiso 1 1 calc R U
H21B H 0.3323 -0.3479 -0.0343 0.073 Uiso 1 1 calc R U
H21C H 0.4117 -0.2546 -0.0545 0.073 Uiso 1 1 calc R U
C22 C 0.11495(12) -0.17825(10) 0.22394(9) 0.0201(2) Uani 1 1 d . .
H22A H 0.0907 -0.2589 0.1965 0.024 Uiso 1 1 calc R U
H22B H 0.1933 -0.1411 0.2866 0.024 Uiso 1 1 calc R U
C23 C -0.11690(13) -0.19542(11) 0.16072(10) 0.0245(3) Uani 1 1 d . .
H23A H -0.0935 -0.1818 0.1061 0.029 Uiso 1 1 calc R U
H23B H -0.1829 -0.1601 0.1804 0.029 Uiso 1 1 calc R U
C24 C -0.17886(14) -0.31979(11) 0.11660(11) 0.0305(3) Uani 1 1 d . .
H24A H -0.2606 -0.3492 0.0583 0.037 Uiso 1 1 calc R U
H24B H -0.1171 -0.3568 0.0897 0.037 Uiso 1 1 calc R U
C25 C -0.21089(15) -0.34504(12) 0.19966(12) 0.0344(3) Uani 1 1 d . .
H25A H -0.2430 -0.4260 0.1714 0.041 Uiso 1 1 calc R U
H25B H -0.2819 -0.3169 0.2196 0.041 Uiso 1 1 calc R U
C26 C -0.08921(15) -0.29148(11) 0.29512(11) 0.0285(3) Uani 1 1 d . .
H26A H -0.1137 -0.3025 0.3506 0.034 Uiso 1 1 calc R U
H26B H -0.0226 -0.3268 0.2776 0.034 Uiso 1 1 calc R U
C27 C -0.03117(13) -0.16841(10) 0.33325(10) 0.0226(3) Uani 1 1 d . .
H27 H -0.1006 -0.1359 0.3521 0.027 Uiso 1 1 calc R U
C28 C 0.08910(13) -0.10748(10) 0.42973(10) 0.0230(3) Uani 1 1 d . .
H28A H 0.0631 -0.1019 0.4907 0.028 Uiso 1 1 calc R U
H28B H 0.1531 -0.1472 0.4209 0.028 Uiso 1 1 calc R U
C29 C 0.25263(13) 0.07076(10) 0.52295(9) 0.0213(2) Uani 1 1 d . .
H29 H 0.2893 0.0429 0.5641 0.026 Uiso 1 1 calc R U
C30 C 0.31795(13) 0.18415(10) 0.55344(9) 0.0212(2) Uani 1 1 d . .
C31 C 0.26085(12) 0.23748(10) 0.50556(9) 0.0185(2) Uani 1 1 d . .
C32 C 0.32242(13) 0.35391(10) 0.54896(9) 0.0204(2) Uani 1 1 d . .
C33 C 0.43915(13) 0.40657(10) 0.63140(10) 0.0235(3) Uani 1 1 d . .
H33 H 0.4813 0.4835 0.6588 0.028 Uiso 1 1 calc R U
C34 C 0.49960(13) 0.35410(11) 0.67735(10) 0.0247(3) Uani 1 1 d . .
C35 C 0.43564(13) 0.24291(11) 0.63771(10) 0.0242(3) Uani 1 1 d . .
H35 H 0.4718 0.2051 0.6680 0.029 Uiso 1 1 calc R U
C36 C 0.63105(15) 0.41560(12) 0.76588(12) 0.0340(3) Uani 1 1 d . .
C37 C 0.67334(16) 0.54073(12) 0.81209(11) 0.0346(3) Uani 1 1 d . .
H37A H 0.6050 0.5668 0.8380 0.052 Uiso 1 1 calc R U
H37B H 0.6858 0.5598 0.7586 0.052 Uiso 1 1 calc R U
H37C H 0.7563 0.5760 0.8693 0.052 Uiso 1 1 calc R U
C38 C 0.6215(2) 0.38999(17) 0.85293(16) 0.0699(8) Uani 1 1 d . .
H38A H 0.7062 0.4294 0.9087 0.105 Uiso 1 1 calc R U
H38B H 0.5995 0.3103 0.8261 0.105 Uiso 1 1 calc R U
H38C H 0.5526 0.4137 0.8798 0.105 Uiso 1 1 calc R U
C39 C 0.73841(18) 0.37768(16) 0.72180(19) 0.0642(7) Uani 1 1 d . .
H39A H 0.8233 0.4151 0.7774 0.096 Uiso 1 1 calc R U
H39B H 0.7453 0.3963 0.6673 0.096 Uiso 1 1 calc R U
H39C H 0.7147 0.2976 0.6928 0.096 Uiso 1 1 calc R U
C40 C 0.25887(13) 0.41915(10) 0.50804(10) 0.0224(3) Uani 1 1 d . .
C41 C 0.12593(14) 0.41360(12) 0.52805(12) 0.0303(3) Uani 1 1 d . .
H41A H 0.0828 0.4515 0.4987 0.045 Uiso 1 1 calc R U
H41B H 0.1406 0.4495 0.6028 0.045 Uiso 1 1 calc R U
H41C H 0.0695 0.3362 0.4954 0.045 Uiso 1 1 calc R U
C42 C 0.34442(15) 0.54196(11) 0.56225(12) 0.0311(3) Uani 1 1 d . .
H42A H 0.2992 0.5803 0.5349 0.047 Uiso 1 1 calc R U
H42B H 0.4294 0.5484 0.5494 0.047 Uiso 1 1 calc R U
H42C H 0.3591 0.5753 0.6370 0.047 Uiso 1 1 calc R U
C43 C 0.23692(15) 0.37156(12) 0.39155(10) 0.0286(3) Uani 1 1 d . .
H43A H 0.1774 0.2946 0.3541 0.043 Uiso 1 1 calc R U
H43B H 0.3216 0.3746 0.3787 0.043 Uiso 1 1 calc R U
H43C H 0.1977 0.4150 0.3675 0.043 Uiso 1 1 calc R U

loop_
_atom_site_aniso_label
_atom_site_aniso_U_11
_atom_site_aniso_U_22
_atom_site_aniso_U_33
_atom_site_aniso_U_23
_atom_site_aniso_U_13
_atom_site_aniso_U_12
Al1 0.01757(17) 0.01793(17) 0.01712(17) 0.00973(14) 0.00762(13) 0.00745(13)
O1 0.0196(4) 0.0232(4) 0.0359(5) 0.0155(4) 0.0106(4) 0.0103(4)
O2 0.0234(4) 0.0171(4) 0.0196(4) 0.0088(3) 0.0110(3) 0.0069(3)
O3 0.0235(4) 0.0196(4) 0.0192(4) 0.0098(3) 0.0063(3) 0.0099(3)
N1 0.0206(5) 0.0202(5) 0.0191(5) 0.0111(4) 0.0087(4) 0.0063(4)
N2 0.0253(5) 0.0187(5) 0.0198(5) 0.0113(4) 0.0104(4) 0.0091(4)
C1 0.0250(7) 0.0300(7) 0.0406(8) 0.0238(6) 0.0129(6) 0.0128(5)
C2 0.0224(6) 0.0284(7) 0.0302(7) 0.0191(6) 0.0080(5) 0.0133(5)
C3 0.0284(7) 0.0327(7) 0.0301(7) 0.0134(6) 0.0056(6) 0.0139(6)
C4 0.0404(9) 0.0542(10) 0.0356(8) 0.0210(8) 0.0191(7) 0.0286(8)
C5 0.0254(7) 0.0597(10) 0.0541(10) 0.0364(9) 0.0202(7) 0.0221(7)
C6 0.0224(7) 0.0365(8) 0.0505(9) 0.0236(7) 0.0059(6) 0.0088(6)
C7 0.0267(7) 0.0300(7) 0.0343(7) 0.0156(6) 0.0093(6) 0.0131(6)
C8 0.0167(5) 0.0180(6) 0.0179(5) 0.0081(5) 0.0066(4) 0.0064(4)
C9 0.0189(5) 0.0190(6) 0.0203(6) 0.0104(5) 0.0068(4) 0.0060(4)
C10 0.0250(6) 0.0238(6) 0.0208(6) 0.0126(5) 0.0107(5) 0.0095(5)
C11 0.0267(6) 0.0226(6) 0.0199(6) 0.0097(5) 0.0103(5) 0.0113(5)
C12 0.0266(6) 0.0178(6) 0.0223(6) 0.0104(5) 0.0096(5) 0.0094(5)
C13 0.0206(6) 0.0202(6) 0.0192(6) 0.0109(5) 0.0081(5) 0.0080(5)
C14 0.0276(6) 0.0185(6) 0.0214(6) 0.0112(5) 0.0098(5) 0.0060(5)
C15 0.0256(6) 0.0220(6) 0.0286(7) 0.0125(5) 0.0081(5) 0.0032(5)
C16 0.0303(7) 0.0205(6) 0.0296(7) 0.0129(5) 0.0064(5) 0.0089(5)
C17 0.0496(9) 0.0244(7) 0.0308(7) 0.0177(6) 0.0195(6) 0.0096(6)
C18 0.0466(8) 0.0242(7) 0.0255(7) 0.0125(6) 0.0204(6) 0.0178(6)
C19 0.170(3) 0.0485(11) 0.0412(10) 0.0287(9) 0.0630(14) 0.0639(15)
C20 0.0569(11) 0.0362(9) 0.0365(9) -0.0010(7) 0.0178(8) 0.0105(8)
C21 0.0499(10) 0.0426(9) 0.0574(11) 0.0179(8) 0.0295(9) 0.0263(8)
C22 0.0251(6) 0.0186(6) 0.0215(6) 0.0118(5) 0.0106(5) 0.0093(5)
C23 0.0229(6) 0.0242(6) 0.0234(6) 0.0110(5) 0.0062(5) 0.0055(5)
C24 0.0299(7) 0.0234(7) 0.0278(7) 0.0078(6) 0.0066(6) 0.0032(5)
C25 0.0343(8) 0.0235(7) 0.0368(8) 0.0119(6) 0.0131(6) -0.0002(6)
C26 0.0373(7) 0.0211(6) 0.0297(7) 0.0142(5) 0.0166(6) 0.0063(6)
C27 0.0276(6) 0.0210(6) 0.0229(6) 0.0126(5) 0.0134(5) 0.0071(5)
C28 0.0317(7) 0.0208(6) 0.0215(6) 0.0138(5) 0.0113(5) 0.0084(5)
C29 0.0272(6) 0.0228(6) 0.0196(6) 0.0128(5) 0.0091(5) 0.0127(5)
C30 0.0257(6) 0.0210(6) 0.0194(6) 0.0103(5) 0.0086(5) 0.0107(5)
C31 0.0214(6) 0.0203(6) 0.0164(5) 0.0090(5) 0.0088(4) 0.0098(5)
C32 0.0259(6) 0.0203(6) 0.0190(6) 0.0103(5) 0.0101(5) 0.0114(5)
C33 0.0279(6) 0.0191(6) 0.0222(6) 0.0097(5) 0.0068(5) 0.0079(5)
C34 0.0268(6) 0.0235(6) 0.0217(6) 0.0112(5) 0.0044(5) 0.0075(5)
C35 0.0281(7) 0.0246(6) 0.0227(6) 0.0138(5) 0.0057(5) 0.0118(5)
C36 0.0335(8) 0.0257(7) 0.0328(7) 0.0150(6) -0.0050(6) 0.0042(6)
C37 0.0392(8) 0.0262(7) 0.0262(7) 0.0114(6) -0.0020(6) 0.0032(6)
C38 0.0799(15) 0.0510(11) 0.0441(10) 0.0344(9) -0.0288(10) -0.0218(10)
C39 0.0322(9) 0.0429(10) 0.0765(14) 0.0050(10) -0.0086(9) 0.0138(8)
C40 0.0280(6) 0.0198(6) 0.0233(6) 0.0120(5) 0.0090(5) 0.0114(5)
C41 0.0328(7) 0.0305(7) 0.0370(7) 0.0185(6) 0.0163(6) 0.0193(6)
C42 0.0383(8) 0.0214(6) 0.0340(7) 0.0150(6) 0.0073(6) 0.0117(6)
C43 0.0391(8) 0.0286(7) 0.0242(6) 0.0165(6) 0.0107(6) 0.0144(6)

loop_
_atom_type_symbol
_atom_type_description
_atom_type_scat_dispersion_real
_atom_type_scat_dispersion_imag
_atom_type_scat_source
C C 0.0181 0.0091 'International Tables Vol C Tables 4.2.6.8 and 6.1.1.4'
H H 0.0000 0.0000 'International Tables Vol C Tables 4.2.6.8 and 6.1.1.4'
Al Al 0.2130 0.2455 'International Tables Vol C Tables 4.2.6.8 and 6.1.1.4'
O O 0.0492 0.0322 'International Tables Vol C Tables 4.2.6.8 and 6.1.1.4'
N N 0.0311 0.0180 'International Tables Vol C Tables 4.2.6.8 and 6.1.1.4'

loop_
_geom_angle_atom_site_label_1
_geom_angle_atom_site_label_2
_geom_angle_atom_site_label_3
_geom_angle
O1 Al1 O2 124.60(5)
O1 Al1 O3 97.50(4)
O2 Al1 O3 95.29(4)
O1 Al1 N2 116.50(5)
O2 Al1 N2 117.41(4)
O3 Al1 N2 88.94(4)
O1 Al1 N1 87.48(4)
O2 Al1 N1 90.77(4)
O3 Al1 N1 168.01(4)
N2 Al1 N1 79.08(4)
C1 O1 Al1 128.77(8)
C8 O2 Al1 135.07(8)
C31 O3 Al1 131.06(8)
C23 N1 C22 111.35(10)
C23 N1 C27 108.63(10)
C22 N1 C27 112.69(9)
C23 N1 Al1 115.16(8)
C22 N1 Al1 106.55(7)
C27 N1 Al1 102.22(7)
C29 N2 C28 117.70(10)
C29 N2 Al1 124.05(9)
C28 N2 Al1 117.86(8)
O1 C1 C2 110.44(11)
O1 C1 H1A 109.6
C2 C1 H1A 109.6
O1 C1 H1B 109.6
C2 C1 H1B 109.6
H1A C1 H1B 108.1
C7 C2 C3 118.51(13)
C7 C2 C1 119.85(13)
C3 C2 C1 121.63(13)
C4 C3 C2 120.70(14)
C4 C3 H3 119.7
C2 C3 H3 119.7
C5 C4 C3 119.93(15)
C5 C4 H4 120.0
C3 C4 H4 120.0
C4 C5 C6 120.04(14)
C4 C5 H5 120.0
C6 C5 H5 120.0
C5 C6 C7 119.83(15)
C5 C6 H6 120.1
C7 C6 H6 120.1
C6 C7 C2 120.98(14)
C6 C7 H7 119.5
C2 C7 H7 119.5
O2 C8 C13 119.50(11)
O2 C8 C9 121.45(10)
C13 C8 C9 119.02(11)
C10 C9 C8 117.72(11)
C10 C9 C14 120.97(11)
C8 C9 C14 121.30(11)
C11 C10 C9 123.93(11)
C11 C10 H10 118.0
C9 C10 H10 118.0
C12 C11 C10 116.88(11)
C12 C11 C18 120.56(11)
C10 C11 C18 122.55(11)
C13 C12 C11 121.41(11)
C13 C12 H12 119.3
C11 C12 H12 119.3
C12 C13 C8 121.03(11)
C12 C13 C22 119.77(11)
C8 C13 C22 119.16(11)
C16 C14 C15 110.50(11)
C16 C14 C17 107.16(11)
C15 C14 C17 107.30(11)
C16 C14 C9 110.47(10)
C15 C14 C9 109.36(10)
C17 C14 C9 111.98(10)
C14 C15 H15A 109.5
C14 C15 H15B 109.5
H15A C15 H15B 109.5
C14 C15 H15C 109.5
H15A C15 H15C 109.5
H15B C15 H15C 109.5
C14 C16 H16A 109.5
C14 C16 H16B 109.5
H16A C16 H16B 109.5
C14 C16 H16C 109.5
H16A C16 H16C 109.5
H16B C16 H16C 109.5
C14 C17 H17A 109.5
C14 C17 H17B 109.5
H17A C17 H17B 109.5
C14 C17 H17C 109.5
H17A C17 H17C 109.5
H17B C17 H17C 109.5
C19 C18 C20 108.03(17)
C19 C18 C11 112.35(12)
C20 C18 C11 110.43(12)
C19 C18 C21 108.56(16)
C20 C18 C21 108.73(14)
C11 C18 C21 108.68(12)
C18 C19 H19A 109.5
C18 C19 H19B 109.5
H19A C19 H19B 109.5
C18 C19 H19C 109.5
H19A C19 H19C 109.5
H19B C19 H19C 109.5
C18 C20 H20A 109.5
C18 C20 H20B 109.5
H20A C20 H20B 109.5
C18 C20 H20C 109.5
H20A C20 H20C 109.5
H20B C20 H20C 109.5
C18 C21 H21A 109.5
C18 C21 H21B 109.5
H21A C21 H21B 109.5
C18 C21 H21C 109.5
H21A C21 H21C 109.5
H21B C21 H21C 109.5
N1 C22 C13 112.03(10)
N1 C22 H22A 109.2
C13 C22 H22A 109.2
N1 C22 H22B 109.2
C13 C22 H22B 109.2
H22A C22 H22B 107.9
N1 C23 C24 113.26(11)
N1 C23 H23A 108.9
C24 C23 H23A 108.9
N1 C23 H23B 108.9
C24 C23 H23B 108.9
H23A C23 H23B 107.7
C25 C24 C23 110.77(11)
C25 C24 H24A 109.5
C23 C24 H24A 109.5
C25 C24 H24B 109.5
C23 C24 H24B 109.5
H24A C24 H24B 108.1
C24 C25 C26 110.78(11)
C24 C25 H25A 109.5
C26 C25 H25A 109.5
C24 C25 H25B 109.5
C26 C25 H25B 109.5
H25A C25 H25B 108.1
C27 C26 C25 110.00(12)
C27 C26 H26A 109.7
C25 C26 H26A 109.7
C27 C26 H26B 109.7
C25 C26 H26B 109.7
H26A C26 H26B 108.2
N1 C27 C28 108.21(10)
N1 C27 C26 113.83(10)
C28 C27 C26 113.76(11)
N1 C27 H27 106.9
C28 C27 H27 106.9
C26 C27 H27 106.9
N2 C28 C27 106.94(10)
N2 C28 H28A 110.3
C27 C28 H28A 110.3
N2 C28 H28B 110.3
C27 C28 H28B 110.3
H28A C28 H28B 108.6
N2 C29 C30 125.43(11)
N2 C29 H29 117.3
C30 C29 H29 117.3
C35 C30 C31 121.05(12)
C35 C30 C29 117.50(11)
C31 C30 C29 121.28(11)
O3 C31 C30 120.32(11)
O3 C31 C32 121.48(11)
C30 C31 C32 118.11(11)
C33 C32 C31 117.74(11)
C33 C32 C40 121.21(11)
C31 C32 C40 121.02(11)
C32 C33 C34 124.75(12)
C32 C33 H33 117.6
C34 C33 H33 117.6
C35 C34 C33 116.70(12)
C35 C34 C36 120.78(12)
C33 C34 C36 122.50(12)
C34 C35 C30 121.51(12)
C34 C35 H35 119.2
C30 C35 H35 119.2
C38 C36 C37 107.83(14)
C38 C36 C34 110.34(13)
C37 C36 C34 112.82(12)
C38 C36 C39 110.19(18)
C37 C36 C39 107.64(14)
C34 C36 C39 107.99(13)
C36 C37 H37A 109.5
C36 C37 H37B 109.5
H37A C37 H37B 109.5
C36 C37 H37C 109.5
H37A C37 H37C 109.5
H37B C37 H37C 109.5
C36 C38 H38A 109.5
C36 C38 H38B 109.5
H38A C38 H38B 109.5
C36 C38 H38C 109.5
H38A C38 H38C 109.5
H38B C38 H38C 109.5
C36 C39 H39A 109.5
C36 C39 H39B 109.5
H39A C39 H39B 109.5
C36 C39 H39C 109.5
H39A C39 H39C 109.5
H39B C39 H39C 109.5
C43 C40 C41 109.41(11)
C43 C40 C32 110.92(10)
C41 C40 C32 109.19(11)
C43 C40 C42 107.35(11)
C41 C40 C42 107.46(11)
C32 C40 C42 112.42(11)
C40 C41 H41A 109.5
C40 C41 H41B 109.5
H41A C41 H41B 109.5
C40 C41 H41C 109.5
H41A C41 H41C 109.5
H41B C41 H41C 109.5
C40 C42 H42A 109.5
C40 C42 H42B 109.5
H42A C42 H42B 109.5
C40 C42 H42C 109.5
H42A C42 H42C 109.5
H42B C42 H42C 109.5
C40 C43 H43A 109.5
C40 C43 H43B 109.5
H43A C43 H43B 109.5
C40 C43 H43C 109.5
H43A C43 H43C 109.5
H43B C43 H43C 109.5

loop_
_geom_bond_atom_site_label_1
_geom_bond_atom_site_label_2
_geom_bond_distance
Al1 O1 1.7354(9)
Al1 O2 1.7586(9)
Al1 O3 1.8268(9)
Al1 N2 1.9670(11)
Al1 N1 2.1387(11)
O1 C1 1.3965(16)
O2 C8 1.3480(14)
O3 C31 1.3102(15)
N1 C23 1.4919(16)
N1 C22 1.4930(15)
N1 C27 1.4981(15)
N2 C29 1.2914(17)
N2 C28 1.4761(15)
C1 C2 1.5058(18)
C1 H1A 0.9900
C1 H1B 0.9900
C2 C7 1.390(2)
C2 C3 1.391(2)
C3 C4 1.389(2)
C3 H3 0.9500
C4 C5 1.381(3)
C4 H4 0.9500
C5 C6 1.384(2)
C5 H5 0.9500
C6 C7 1.384(2)
C6 H6 0.9500
C7 H7 0.9500
C8 C13 1.4047(17)
C8 C9 1.4131(16)
C9 C10 1.4000(17)
C9 C14 1.5402(16)
C10 C11 1.3957(18)
C10 H10 0.9500
C11 C12 1.3902(18)
C11 C18 1.5374(17)
C12 C13 1.3892(17)
C12 H12 0.9500
C13 C22 1.5032(16)
C14 C16 1.5380(18)
C14 C15 1.5384(18)
C14 C17 1.5384(17)
C15 H15A 0.9800
C15 H15B 0.9800
C15 H15C 0.9800
C16 H16A 0.9800
C16 H16B 0.9800
C16 H16C 0.9800
C17 H17A 0.9800
C17 H17B 0.9800
C17 H17C 0.9800
C18 C19 1.516(2)
C18 C20 1.522(2)
C18 C21 1.538(2)
C19 H19A 0.9800
C19 H19B 0.9800
C19 H19C 0.9800
C20 H20A 0.9800
C20 H20B 0.9800
C20 H20C 0.9800
C21 H21A 0.9800
C21 H21B 0.9800
C21 H21C 0.9800
C22 H22A 0.9900
C22 H22B 0.9900
C23 C24 1.5277(18)
C23 H23A 0.9900
C23 H23B 0.9900
C24 C25 1.526(2)
C24 H24A 0.9900
C24 H24B 0.9900
C25 C26 1.527(2)
C25 H25A 0.9900
C25 H25B 0.9900
C26 C27 1.5228(17)
C26 H26A 0.9900
C26 H26B 0.9900
C27 C28 1.5189(18)
C27 H27 1.0000
C28 H28A 0.9900
C28 H28B 0.9900
C29 C30 1.4375(18)
C29 H29 0.9500
C30 C35 1.4075(18)
C30 C31 1.4219(17)
C31 C32 1.4303(17)
C32 C33 1.3898(18)
C32 C40 1.5394(16)
C33 C34 1.4103(18)
C33 H33 0.9500
C34 C35 1.3785(19)
C34 C36 1.5333(18)
C35 H35 0.9500
C36 C38 1.526(2)
C36 C37 1.526(2)
C36 C39 1.545(3)
C37 H37A 0.9800
C37 H37B 0.9800
C37 H37C 0.9800
C38 H38A 0.9800
C38 H38B 0.9800
C38 H38C 0.9800
C39 H39A 0.9800
C39 H39B 0.9800
C39 H39C 0.9800
C40 C43 1.5343(18)
C40 C41 1.5362(18)
C40 C42 1.5395(18)
C41 H41A 0.9800
C41 H41B 0.9800
C41 H41C 0.9800
C42 H42A 0.9800
C42 H42B 0.9800
C42 H42C 0.9800
C43 H43A 0.9800
C43 H43B 0.9800
C43 H43C 0.9800

loop_
_geom_torsion_atom_site_label_1
_geom_torsion_atom_site_label_2
_geom_torsion_atom_site_label_3
_geom_torsion_atom_site_label_4
_geom_torsion
O2 Al1 O1 C1 -63.39(13)
O3 Al1 O1 C1 38.37(12)
N2 Al1 O1 C1 130.94(11)
N1 Al1 O1 C1 -152.59(12)
O1 Al1 O2 C8 -80.27(12)
O3 Al1 O2 C8 176.83(11)
N2 Al1 O2 C8 85.27(12)
N1 Al1 O2 C8 7.19(11)
O1 Al1 O3 C31 149.48(10)
O2 Al1 O3 C31 -84.55(11)
N2 Al1 O3 C31 32.88(11)
N1 Al1 O3 C31 35.5(3)
Al1 O1 C1 C2 -160.77(9)
O1 C1 C2 C7 -63.22(17)
O1 C1 C2 C3 115.71(14)
C7 C2 C3 C4 0.7(2)
C1 C2 C3 C4 -178.24(13)
C2 C3 C4 C5 -0.2(2)
C3 C4 C5 C6 -0.5(2)
C4 C5 C6 C7 0.7(2)
C5 C6 C7 C2 -0.2(2)
C3 C2 C7 C6 -0.5(2)
C1 C2 C7 C6 178.49(13)
Al1 O2 C8 C13 -27.48(17)
Al1 O2 C8 C9 154.61(9)
O2 C8 C9 C10 178.98(11)
C13 C8 C9 C10 1.05(17)
O2 C8 C9 C14 0.25(17)
C13 C8 C9 C14 -177.67(11)
C8 C9 C10 C11 0.21(19)
C14 C9 C10 C11 178.94(12)
C9 C10 C11 C12 -0.96(19)
C9 C10 C11 C18 -179.48(12)
C10 C11 C12 C13 0.43(19)
C18 C11 C12 C13 178.98(12)
C11 C12 C13 C8 0.82(19)
C11 C12 C13 C22 -176.74(12)
O2 C8 C13 C12 -179.54(11)
C9 C8 C13 C12 -1.58(18)
O2 C8 C13 C22 -1.97(17)
C9 C8 C13 C22 176.00(11)
C10 C9 C14 C16 120.82(13)
C8 C9 C14 C16 -60.49(15)
C10 C9 C14 C15 -117.34(13)
C8 C9 C14 C15 61.34(15)
C10 C9 C14 C17 1.46(17)
C8 C9 C14 C17 -179.86(12)
C12 C11 C18 C19 163.97(18)
C10 C11 C18 C19 -17.6(2)
C12 C11 C18 C20 43.30(19)
C10 C11 C18 C20 -138.23(15)
C12 C11 C18 C21 -75.88(17)
C10 C11 C18 C21 102.58(15)
C23 N1 C22 C13 58.11(13)
C27 N1 C22 C13 -179.54(10)
Al1 N1 C22 C13 -68.22(10)
C12 C13 C22 N1 -128.78(12)
C8 C13 C22 N1 53.61(15)
C22 N1 C23 C24 68.77(13)
C27 N1 C23 C24 -55.89(14)
Al1 N1 C23 C24 -169.80(9)
N1 C23 C24 C25 56.05(15)
C23 C24 C25 C26 -53.84(16)
C24 C25 C26 C27 53.81(16)
C23 N1 C27 C28 -175.83(10)
C22 N1 C27 C28 60.31(13)
Al1 N1 C27 C28 -53.68(10)
C23 N1 C27 C26 56.65(14)
C22 N1 C27 C26 -67.22(14)
Al1 N1 C27 C26 178.80(9)
C25 C26 C27 N1 -56.61(15)
C25 C26 C27 C28 178.79(11)
C29 N2 C28 C27 179.66(11)
Al1 N2 C28 C27 -7.27(13)
N1 C27 C28 N2 41.44(13)
C26 C27 C28 N2 169.00(10)
C28 N2 C29 C30 -175.35(11)
Al1 N2 C29 C30 12.04(18)
N2 C29 C30 C35 -176.01(12)
N2 C29 C30 C31 8.7(2)
Al1 O3 C31 C30 -22.61(17)
Al1 O3 C31 C32 160.75(9)
C35 C30 C31 O3 179.91(11)
C29 C30 C31 O3 -4.94(18)
C35 C30 C31 C32 -3.34(18)
C29 C30 C31 C32 171.80(11)
O3 C31 C32 C33 -179.33(11)
C30 C31 C32 C33 3.96(17)
O3 C31 C32 C40 2.72(18)
C30 C31 C32 C40 -173.98(11)
C31 C32 C33 C34 -1.8(2)
C40 C32 C33 C34 176.12(12)
C32 C33 C34 C35 -1.2(2)
C32 C33 C34 C36 177.86(13)
C33 C34 C35 C30 1.9(2)
C36 C34 C35 C30 -177.13(13)
C31 C30 C35 C34 0.3(2)
C29 C30 C35 C34 -174.99(12)
C35 C34 C36 C38 -48.8(2)
C33 C34 C36 C38 132.26(17)
C35 C34 C36 C37 -169.45(13)
C33 C34 C36 C37 11.6(2)
C35 C34 C36 C39 71.72(19)
C33 C34 C36 C39 -107.25(17)
C33 C32 C40 C43 124.87(13)
C31 C32 C40 C43 -57.26(16)
C33 C32 C40 C41 -114.49(13)
C31 C32 C40 C41 63.38(15)
C33 C32 C40 C42 4.66(17)
C31 C32 C40 C42 -177.46(11)
